data_7203672
loop_
_publ_author_name
'Stefania Tanase'
'Ferry Prins'
'Jan M. M. Smits'
'Ren\'e de Gelder'

_publ_section_title
;
 Three-dimensional
 Ln<small><sup>III</sup></small>--W<small><sup>IV</sup></small>
 complexes with cyanido and carboxylato bridges
;
_journal_issue 12
_journal_name_full CrystEngComm
_journal_page_first 863
_journal_paper_doi 10.1039/b614215j
_journal_volume 8
_journal_year 2006
_chemical_formula_sum 'C22 H40 Eu2 N12 O18 W'
_chemical_formula_weight 1248.43
_chemical_name_systematic
;
?
;
_space_group_IT_number 14
_symmetry_cell_setting monoclinic
_symmetry_space_group_name_Hall '-P 2ybc'
_symmetry_space_group_name_H-M 'P 1 21/c 1'
_atom_sites_solution_hydrogens geom
_atom_sites_solution_primary direct
_atom_sites_solution_secondary difmap
_audit_creation_date 2006-09-22
_audit_creation_method 'SHELXL, adapted and expanded'
_cell_angle_alpha 90.00
_cell_angle_beta 98.745(5)
_cell_angle_gamma 90.00
_cell_formula_units_Z 4
_cell_length_a 10.8755(5)
_cell_length_b 19.129(2)
_cell_length_c 19.3765(18)
_cell_measurement_reflns_used 394
_cell_measurement_temperature 208(2)
_cell_measurement_theta_max 27.500
_cell_measurement_theta_min 2.130
_cell_volume 3984.2(6)
_computing_data_collection
;
Nonius "Collect" program suite (Nonius, 1999)
;
_computing_data_reduction
;
Nonius "EvalCCD" program suite (Duisenberg, 1998)
;
_computing_molecular_graphics
;
PLATON (Spek, 2003)
;
_computing_structure_refinement 'SHELXL-97 (Sheldrick, 1997)'
_computing_structure_solution
;
DIRDIF (Beurskens et al., 1996),
PATTY (Beurskens et al., 1987)
;
_diffrn_ambient_temperature 208(2)
_diffrn_detector_area_resol_mean 18.4
_diffrn_measured_fraction_theta_full 0.955
_diffrn_measured_fraction_theta_max 0.946
_diffrn_measurement_device 'Nonius KappaCCD'
_diffrn_measurement_method 'area detector \f and \w scan'
_diffrn_radiation_monochromator graphite
_diffrn_radiation_source 'fine-focus sealed tube'
_diffrn_radiation_type MoK\a
_diffrn_radiation_wavelength 0.71073
_diffrn_reflns_av_R_equivalents 0.0236
_diffrn_reflns_av_sigmaI/netI 0.0159
_diffrn_reflns_limit_h_max 14
_diffrn_reflns_limit_h_min -13
_diffrn_reflns_limit_k_max 24
_diffrn_reflns_limit_k_min -24
_diffrn_reflns_limit_l_max 24
_diffrn_reflns_limit_l_min -25
_diffrn_reflns_number 60244
_diffrn_reflns_theta_full 25.00
_diffrn_reflns_theta_max 27.50
_diffrn_reflns_theta_min 2.13
_diffrn_standards_decay_% 0.000
_diffrn_standards_interval_time 0
_diffrn_standards_number 0
_exptl_absorpt_coefficient_mu 6.074
_exptl_absorpt_correction_T_max 1.000
_exptl_absorpt_correction_T_min 1.000
_exptl_absorpt_correction_type multi-scan
_exptl_absorpt_process_details 'SADABS multiscan (Sheldrick, 1996)'
_exptl_crystal_colour 'translucent light red'
_exptl_crystal_density_diffrn 2.081
_exptl_crystal_density_method 'not measured'
_exptl_crystal_description 'regular fragment'
_exptl_crystal_F_000 2400
_exptl_crystal_size_max 0.24
_exptl_crystal_size_mid 0.22
_exptl_crystal_size_min 0.18
_refine_diff_density_max 3.013
_refine_diff_density_min -0.794
_refine_diff_density_rms 0.115
_refine_ls_extinction_method none
_refine_ls_goodness_of_fit_all 1.104
_refine_ls_goodness_of_fit_ref 1.104
_refine_ls_hydrogen_treatment mixed
_refine_ls_matrix_type full
_refine_ls_number_parameters 565
_refine_ls_number_reflns 8929
_refine_ls_number_restraints 0
_refine_ls_restrained_S_all 1.104
_refine_ls_R_factor_all 0.0246
_refine_ls_R_factor_gt 0.0203
_refine_ls_R_factor_obs 0.0203
_refine_ls_shift/esd_max 0.002
_refine_ls_shift/esd_mean 0.000
_refine_ls_shift/su_max 0.002
_refine_ls_shift/su_mean 0.000
_refine_ls_structure_factor_coef Fsqd
_refine_ls_weighting_details
;
w=1/[\s^2^(Fo^2^)+(0.0094P)^2^+16.9496P] where P=(Fo^2^+2Fc^2^)/3
;
_refine_ls_weighting_scheme calc
_refine_ls_wR_factor_all 0.0450
_refine_ls_wR_factor_gt 0.0435
_refine_ls_wR_factor_obs 0.0435
_refine_ls_wR_factor_ref 0.0450
_reflns_number_gt 8109
_reflns_number_observed 8109
_reflns_number_total 8929
_reflns_observed_criterion >2sigma(I)
_reflns_threshold_expression >2sigma(I)
_cod_data_source_file b614215j.txt
_cod_data_source_block LEID39
_cod_depositor_comments
;
The following automatic conversions were performed:
'_geom_angle_publ_flag' value 'Y' changed to 'y' according to
'/home/saulius/struct/CIF-dictionaries/cif_core.dic' dictionary named
'cif_core.dic' version 2.4.1 from 2010-06-29 (159
times).

'_geom_bond_publ_flag' value 'Y' changed to 'y' according to
'/home/saulius/struct/CIF-dictionaries/cif_core.dic' dictionary named
'cif_core.dic' version 2.4.1 from 2010-06-29 (77 times).

Automatic conversion script
Id: cif_fix_enum 1527 2010-12-29 10:47:43Z saulius 
;
_cod_original_sg_symbol_H-M 'P 21/c'
_cod_database_code 7203672

loop_
_symmetry_equiv_pos_as_xyz
'x, y, z'
'-x, y+1/2, -z+1/2'
'-x, -y, -z'
'x, -y-1/2, z-1/2'

loop_
_atom_site_label
_atom_site_type_symbol
_atom_site_fract_x
_atom_site_fract_y
_atom_site_fract_z
_atom_site_U_iso_or_equiv
_atom_site_adp_type
_atom_site_occupancy
_atom_site_calc_flag
_atom_site_refinement_flags
_atom_site_disorder_assembly
_atom_site_disorder_group
Eu1 Eu 0.585796(15) 0.374832(8) 0.857459(8) 0.00877(4) Uani 1 d . . .
N10 N 0.7570(3) 0.46261(15) 0.91761(14) 0.0155(6) Uani 1 d . . .
C11 C 0.7437(3) 0.50754(19) 0.96865(18) 0.0189(7) Uani 1 d . . .
H11 H 0.6752 0.5025 0.9925 0.023 Uiso 1 calc R . .
C12 C 0.8279(3) 0.56158(18) 0.98791(18) 0.0182(7) Uani 1 d . . .
N13 N 0.9294(3) 0.56861(16) 0.95653(15) 0.0198(6) Uani 1 d . . .
C14 C 0.9443(3) 0.52248(18) 0.90660(18) 0.0179(7) Uani 1 d . . .
H14 H 1.0149 0.5259 0.8842 0.021 Uiso 1 calc R . .
C15 C 0.8589(3) 0.46989(17) 0.88695(16) 0.0140(7) Uani 1 d . . .
C16 C 0.8065(4) 0.6137(2) 1.0426(2) 0.0312(10) Uani 1 d . . .
H16A H 0.8824 0.6195 1.0754 0.047 Uiso 1 calc R . .
H16B H 0.7408 0.5970 1.0671 0.047 Uiso 1 calc R . .
H16C H 0.7824 0.6582 1.0205 0.047 Uiso 1 calc R . .
C17 C 0.8718(3) 0.41956(17) 0.82882(16) 0.0138(7) Uani 1 d . . .
O18 O 0.9728(2) 0.41757(14) 0.80532(13) 0.0203(5) Uani 1 d . . .
O19 O 0.7778(2) 0.38261(13) 0.80785(12) 0.0184(5) Uani 1 d . . .
N20 N 0.4708(3) 0.25998(14) 0.88759(14) 0.0130(6) Uani 1 d . . .
C21 C 0.5188(3) 0.20775(18) 0.92780(18) 0.0173(7) Uani 1 d . . .
H21 H 0.6018 0.2109 0.9499 0.021 Uiso 1 calc R . .
C22 C 0.4502(4) 0.14815(18) 0.93843(18) 0.0176(7) Uani 1 d . . .
N23 N 0.3343(3) 0.14022(15) 0.90586(16) 0.0207(7) Uani 1 d . . .
C24 C 0.2854(4) 0.19276(19) 0.86444(19) 0.0207(8) Uani 1 d . . .
H24 H 0.2040 0.1884 0.8403 0.025 Uiso 1 calc R . .
C25 C 0.3520(3) 0.25293(17) 0.85645(17) 0.0142(7) Uani 1 d . . .
C26 C 0.5038(4) 0.0916(2) 0.9869(2) 0.0270(9) Uani 1 d . . .
H26A H 0.4531 0.0858 1.0236 0.040 Uiso 1 calc R . .
H26B H 0.5879 0.1041 1.0075 0.040 Uiso 1 calc R . .
H26C H 0.5052 0.0482 0.9613 0.040 Uiso 1 calc R . .
C27 C 0.2978(3) 0.31408(17) 0.81448(17) 0.0150(7) Uani 1 d . . .
O28 O 0.1877(2) 0.30902(13) 0.78397(14) 0.0214(6) Uani 1 d . . .
O29 O 0.3655(2) 0.36740(12) 0.81430(13) 0.0170(5) Uani 1 d . . .
N31 N 0.4926(3) 0.49161(15) 0.87357(14) 0.0166(6) Uani 1 d . . .
N32 N 0.5463(3) 0.37634(15) 0.98043(15) 0.0177(6) Uani 1 d . . .
N33 N 0.5753(3) 0.28757(15) 0.76332(15) 0.0175(6) Uani 1 d . . .
O41 O 0.7459(2) 0.29808(14) 0.92115(13) 0.0215(5) Uani 1 d . . .
H41 H 0.7625 0.3113 0.9623 0.026 Uiso 1 calc R . .
O42 O 0.5534(3) 0.44764(14) 0.74816(13) 0.0261(6) Uani 1 d . . .
C42 C 0.5842(6) 0.4364(3) 0.6802(2) 0.0464(14) Uani 1 d . . .
H42A H 0.6430 0.4717 0.6703 0.070 Uiso 1 calc R . .
H42B H 0.5094 0.4393 0.6460 0.070 Uiso 1 calc R . .
H42C H 0.6211 0.3904 0.6781 0.070 Uiso 1 calc R . .
Eu2 Eu 0.048448(16) 0.128653(9) 0.202235(8) 0.01286(4) Uani 1 d . . .
O51 O -0.0695(3) 0.14033(15) 0.08483(14) 0.0228(6) Uani 1 d . . .
H51A H -0.016(6) 0.149(3) 0.054(3) 0.065(19) Uiso 1 d . . .
H51B H -0.138(6) 0.159(3) 0.079(3) 0.060(19) Uiso 1 d . . .
O52 O 0.1949(3) 0.03716(15) 0.25250(15) 0.0213(6) Uani 1 d . . .
H52A H 0.256(5) 0.054(3) 0.272(2) 0.029(13) Uiso 1 d . . .
H52B H 0.190(5) 0.003(3) 0.271(3) 0.052(18) Uiso 1 d . . .
O53 O -0.1218(3) 0.20149(17) 0.22418(16) 0.0267(7) Uani 1 d . . .
H53A H -0.170(5) 0.183(3) 0.247(3) 0.033(13) Uiso 1 d . . .
H53B H -0.157(6) 0.225(3) 0.198(3) 0.06(2) Uiso 1 d . . .
O54 O 0.2055(3) 0.11290(17) 0.13096(18) 0.0342(8) Uani 1 d . . .
H54A H 0.231(5) 0.140(3) 0.112(3) 0.039(16) Uiso 1 d . . .
H54B H 0.232(5) 0.070(3) 0.121(3) 0.038(14) Uiso 1 d . . .
O55 O 0.0839(3) 0.24447(15) 0.15376(16) 0.0258(6) Uani 1 d . . .
H55A H 0.143(5) 0.269(3) 0.166(3) 0.040(15) Uiso 1 d . . .
H55B H 0.033(6) 0.258(3) 0.122(3) 0.06(2) Uiso 1 d . . .
O56 O -0.0590(3) 0.02392(16) 0.16877(16) 0.0321(7) Uani 1 d . . .
H56A H -0.061(5) -0.018(3) 0.192(3) 0.060(18) Uiso 1 d . . .
H56B H -0.096(6) 0.016(3) 0.130(3) 0.062(19) Uiso 1 d . . .
W1 W 0.536981(12) 0.162562(6) 0.645454(6) 0.00821(3) Uani 1 d . . .
C31 C 0.4838(3) 0.55153(17) 0.86908(16) 0.0122(6) Uani 1 d . . .
C32 C 0.5373(3) 0.36366(16) 1.03761(16) 0.0114(6) Uani 1 d . . .
C33 C 0.5575(3) 0.24400(17) 0.72194(17) 0.0130(6) Uani 1 d . . .
C34 C 0.3539(3) 0.14370(18) 0.67144(18) 0.0172(7) Uani 1 d . . .
N34 N 0.2568(3) 0.13494(18) 0.68729(19) 0.0292(8) Uani 1 d . . .
C35 C 0.7267(3) 0.12779(18) 0.66301(18) 0.0171(7) Uani 1 d . . .
N35 N 0.8281(3) 0.1074(2) 0.67278(19) 0.0319(8) Uani 1 d . . .
C36 C 0.5670(3) 0.11413(17) 0.74873(17) 0.0169(7) Uani 1 d . . .
N36 N 0.5819(4) 0.08577(18) 0.80165(16) 0.0279(8) Uani 1 d . . .
C37 C 0.6481(3) 0.24331(17) 0.60538(16) 0.0135(6) Uani 1 d . . .
N37 N 0.7096(3) 0.28497(16) 0.58512(16) 0.0210(7) Uani 1 d . . .
C38 C 0.4048(3) 0.23765(19) 0.59173(18) 0.0181(7) Uani 1 d . . .
N38 N 0.3330(3) 0.27761(19) 0.56622(19) 0.0320(8) Uani 1 d . . .
O61 O 0.2606(3) 0.98164(16) 0.09049(15) 0.0305(7) Uani 1 d . . .
H61 H 0.3207 0.9687 0.1193 0.037 Uiso 1 calc R . .
C61 C 0.1608(8) 0.9325(5) 0.0892(4) 0.088(2) Uani 1 d . . .
H61A H 0.0914 0.9469 0.0546 0.132 Uiso 1 calc R . .
H61B H 0.1346 0.9307 0.1348 0.132 Uiso 1 calc R . .
H61C H 0.1889 0.8865 0.0772 0.132 Uiso 1 calc R . .
O62 O 0.1840(3) 0.46348(18) 0.45086(18) 0.0324(7) Uani 1 d . . .
H62A H 0.225(6) 0.439(3) 0.437(3) 0.052(19) Uiso 1 d . . .
H62B H 0.215(6) 0.482(4) 0.487(4) 0.07(2) Uiso 1 d . . .
O63 O 0.0633(3) 0.09717(18) 0.76436(17) 0.0332(7) Uani 1 d . . .
H63A H 0.114(5) 0.103(3) 0.742(3) 0.030(14) Uiso 1 d . . .
H63B H 0.000(5) 0.104(3) 0.740(3) 0.040(16) Uiso 1 d . . .
O64 O 0.9139(3) 0.18388(17) 0.54670(19) 0.0314(7) Uani 1 d . . .
H64A H 0.952(6) 0.157(3) 0.540(3) 0.045(18) Uiso 1 d . . .
H64B H 0.880(6) 0.175(4) 0.576(4) 0.07(2) Uiso 1 d . . .
O65 O 0.0874(4) 0.3274(2) 0.4852(2) 0.0570(10) Uani 1 d . . .

loop_
_atom_site_aniso_label
_atom_site_aniso_U_11
_atom_site_aniso_U_22
_atom_site_aniso_U_33
_atom_site_aniso_U_23
_atom_site_aniso_U_13
_atom_site_aniso_U_12
Eu1 0.01092(8) 0.00777(7) 0.00768(7) -0.00107(5) 0.00157(5) -0.00073(6)
N10 0.0146(16) 0.0163(14) 0.0156(14) -0.0022(11) 0.0023(11) -0.0008(11)
C11 0.0160(19) 0.0233(18) 0.0177(17) -0.0058(14) 0.0038(13) 0.0003(14)
C12 0.0175(19) 0.0178(17) 0.0178(17) -0.0033(13) -0.0020(13) 0.0011(14)
N13 0.0194(17) 0.0188(15) 0.0198(15) -0.0014(12) -0.0011(12) -0.0040(12)
C14 0.0159(19) 0.0184(17) 0.0193(17) -0.0007(13) 0.0024(13) -0.0034(14)
C15 0.0164(18) 0.0129(15) 0.0123(15) 0.0014(12) 0.0014(12) -0.0003(13)
C16 0.029(2) 0.032(2) 0.033(2) -0.0191(18) 0.0031(17) 0.0008(18)
C17 0.0157(18) 0.0146(16) 0.0110(14) 0.0024(12) 0.0019(12) 0.0013(13)
O18 0.0150(14) 0.0254(14) 0.0219(13) -0.0040(10) 0.0071(10) -0.0030(11)
O19 0.0146(13) 0.0233(13) 0.0181(12) -0.0074(10) 0.0056(10) -0.0052(10)
N20 0.0152(16) 0.0119(13) 0.0119(13) -0.0017(10) 0.0021(10) -0.0019(11)
C21 0.0191(19) 0.0151(16) 0.0173(16) 0.0026(13) 0.0011(13) -0.0002(14)
C22 0.024(2) 0.0131(16) 0.0163(16) -0.0002(13) 0.0044(14) -0.0002(14)
N23 0.0226(18) 0.0148(14) 0.0240(16) 0.0017(12) 0.0021(13) -0.0051(12)
C24 0.019(2) 0.0186(17) 0.0231(18) 0.0023(14) -0.0012(14) -0.0061(14)
C25 0.0150(18) 0.0119(15) 0.0150(15) -0.0015(12) -0.0001(13) 0.0000(13)
C26 0.032(2) 0.0185(18) 0.030(2) 0.0083(16) 0.0033(17) 0.0025(16)
C27 0.0155(19) 0.0148(16) 0.0145(15) -0.0007(12) 0.0017(13) 0.0027(13)
O28 0.0121(14) 0.0194(13) 0.0295(14) 0.0040(10) -0.0069(10) -0.0024(10)
O29 0.0132(13) 0.0122(11) 0.0240(13) 0.0024(9) -0.0020(10) -0.0008(9)
N31 0.0239(17) 0.0135(14) 0.0124(13) 0.0005(11) 0.0026(11) 0.0015(12)
N32 0.0264(18) 0.0119(14) 0.0151(14) -0.0004(11) 0.0039(12) 0.0003(12)
N33 0.0244(18) 0.0145(14) 0.0149(14) -0.0043(11) 0.0069(12) -0.0035(12)
O41 0.0189(14) 0.0232(13) 0.0211(13) 0.0033(10) -0.0015(10) 0.0024(11)
O42 0.0428(18) 0.0231(14) 0.0148(12) 0.0054(10) 0.0121(11) 0.0086(12)
C42 0.078(4) 0.050(3) 0.016(2) 0.0108(19) 0.022(2) 0.026(3)
Eu2 0.01043(9) 0.01337(8) 0.01464(8) 0.00084(6) 0.00147(6) -0.00076(6)
O51 0.0220(16) 0.0267(14) 0.0193(13) 0.0016(11) 0.0023(11) 0.0044(12)
O52 0.0179(16) 0.0148(13) 0.0298(15) 0.0022(11) -0.0009(11) 0.0005(11)
O53 0.0225(17) 0.0329(16) 0.0272(15) 0.0152(13) 0.0116(12) 0.0136(13)
O54 0.036(2) 0.0219(16) 0.052(2) 0.0127(14) 0.0284(16) 0.0074(14)
O55 0.0216(17) 0.0222(14) 0.0318(16) 0.0066(12) -0.0012(12) -0.0060(12)
O56 0.044(2) 0.0242(15) 0.0237(15) 0.0049(12) -0.0090(13) -0.0187(14)
W1 0.01024(7) 0.00704(6) 0.00752(6) -0.00108(4) 0.00193(4) -0.00010(5)
C31 0.0153(18) 0.0112(15) 0.0105(14) -0.0003(11) 0.0028(12) 0.0003(12)
C32 0.0165(18) 0.0073(14) 0.0108(15) -0.0006(11) 0.0030(12) 0.0004(12)
C33 0.0126(18) 0.0124(15) 0.0149(15) 0.0008(12) 0.0044(12) -0.0014(12)
C34 0.017(2) 0.0156(16) 0.0193(17) 0.0032(13) 0.0037(14) 0.0019(13)
N34 0.021(2) 0.0305(19) 0.0375(19) 0.0057(15) 0.0098(15) 0.0000(14)
C35 0.0147(19) 0.0181(17) 0.0181(16) 0.0032(13) 0.0014(13) -0.0021(14)
N35 0.019(2) 0.038(2) 0.038(2) 0.0118(16) 0.0048(15) 0.0068(15)
C36 0.023(2) 0.0133(16) 0.0149(16) -0.0027(13) 0.0038(13) 0.0015(14)
N36 0.042(2) 0.0257(17) 0.0154(15) 0.0043(13) 0.0029(14) 0.0056(16)
C37 0.0138(18) 0.0138(15) 0.0129(15) -0.0006(12) 0.0020(12) -0.0001(13)
N37 0.0217(18) 0.0198(16) 0.0220(15) -0.0003(12) 0.0046(12) -0.0043(13)
C38 0.019(2) 0.0201(17) 0.0176(16) 0.0047(13) 0.0091(14) 0.0048(14)
N38 0.029(2) 0.035(2) 0.0339(19) 0.0152(16) 0.0134(15) 0.0152(16)
O61 0.0326(18) 0.0330(16) 0.0257(15) 0.0037(12) 0.0033(12) 0.0026(13)
C61 0.086(6) 0.113(7) 0.068(5) -0.004(4) 0.019(4) -0.010(5)
O62 0.0336(19) 0.0348(18) 0.0273(16) -0.0070(13) 0.0001(13) 0.0143(15)
O63 0.0214(18) 0.0439(19) 0.0336(17) 0.0150(14) 0.0021(15) -0.0099(14)
O64 0.029(2) 0.0265(17) 0.0401(19) 0.0018(14) 0.0108(15) 0.0119(14)
O65 0.057(3) 0.068(3) 0.047(2) -0.0069(19) 0.0118(18) -0.006(2)

loop_
_atom_type_symbol
_atom_type_description
_atom_type_scat_dispersion_real
_atom_type_scat_dispersion_imag
_atom_type_scat_source
C C 0.0033 0.0016 'International Tables Vol C Tables 4.2.6.8 and 6.1.1.4'
H H 0.0000 0.0000 'International Tables Vol C Tables 4.2.6.8 and 6.1.1.4'
N N 0.0061 0.0033 'International Tables Vol C Tables 4.2.6.8 and 6.1.1.4'
O O 0.0106 0.0060 'International Tables Vol C Tables 4.2.6.8 and 6.1.1.4'
Eu Eu -0.1578 3.6682 'International Tables Vol C Tables 4.2.6.8 and 6.1.1.4'
W W -0.8490 6.8722 'International Tables Vol C Tables 4.2.6.8 and 6.1.1.4'

loop_
_geom_angle_atom_site_label_1
_geom_angle_atom_site_label_2
_geom_angle_atom_site_label_3
_geom_angle
_geom_angle_site_symmetry_1
_geom_angle_site_symmetry_3
_geom_angle_publ_flag
O29 Eu1 O19 137.02(8) . . y
O29 Eu1 O41 136.59(8) . . y
O19 Eu1 O41 69.52(9) . . y
O29 Eu1 N33 76.81(9) . . y
O19 Eu1 N33 72.23(9) . . y
O41 Eu1 N33 85.22(10) . . y
O29 Eu1 N32 91.46(10) . . y
O19 Eu1 N32 131.48(9) . . y
O41 Eu1 N32 74.85(9) . . y
N33 Eu1 N32 136.29(9) . . y
O29 Eu1 N31 72.29(9) . . y
O19 Eu1 N31 112.62(9) . . y
O41 Eu1 N31 137.91(9) . . y
N33 Eu1 N31 136.59(10) . . y
N32 Eu1 N31 74.72(9) . . y
O29 Eu1 O42 74.74(9) . . y
O19 Eu1 O42 69.63(9) . . y
O41 Eu1 O42 138.63(9) . . y
N33 Eu1 O42 76.51(9) . . y
N32 Eu1 O42 141.14(9) . . y
N31 Eu1 O42 66.52(9) . . y
O29 Eu1 N20 63.21(8) . . y
O19 Eu1 N20 127.09(8) . . y
O41 Eu1 N20 73.46(9) . . y
N33 Eu1 N20 68.22(9) . . y
N32 Eu1 N20 68.92(9) . . y
N31 Eu1 N20 120.23(9) . . y
O42 Eu1 N20 129.61(9) . . y
O29 Eu1 N10 141.65(8) . . y
O19 Eu1 N10 62.99(8) . . y
O41 Eu1 N10 76.14(9) . . y
N33 Eu1 N10 135.05(9) . . y
N32 Eu1 N10 77.46(9) . . y
N31 Eu1 N10 69.39(10) . . y
O42 Eu1 N10 91.06(9) . . y
N20 Eu1 N10 139.27(9) . . y
C11 N10 C15 116.8(3) . . y
C11 N10 Eu1 126.0(2) . . y
C15 N10 Eu1 116.4(2) . . y
N10 C11 C12 122.4(3) . . y
N10 C11 H11 118.8 . . ?
C12 C11 H11 118.8 . . ?
N13 C12 C11 120.2(3) . . y
N13 C12 C16 118.6(3) . . y
C11 C12 C16 121.1(3) . . y
C14 N13 C12 117.3(3) . . y
N13 C14 C15 121.9(3) . . y
N13 C14 H14 119.0 . . ?
C15 C14 H14 119.0 . . ?
N10 C15 C14 121.3(3) . . y
N10 C15 C17 116.3(3) . . y
C14 C15 C17 122.4(3) . . y
C12 C16 H16A 109.5 . . ?
C12 C16 H16B 109.5 . . ?
H16A C16 H16B 109.5 . . ?
C12 C16 H16C 109.5 . . ?
H16A C16 H16C 109.5 . . ?
H16B C16 H16C 109.5 . . ?
O18 C17 O19 125.5(3) . . y
O18 C17 C15 118.6(3) . . y
O19 C17 C15 115.9(3) . . y
C17 O18 Eu2 137.1(2) . 4_666 y
C17 O19 Eu1 127.6(2) . . y
C21 N20 C25 117.0(3) . . y
C21 N20 Eu1 126.9(2) . . y
C25 N20 Eu1 116.0(2) . . y
N20 C21 C22 122.1(3) . . y
N20 C21 H21 119.0 . . ?
C22 C21 H21 119.0 . . ?
N23 C22 C21 120.9(3) . . y
N23 C22 C26 117.9(3) . . y
C21 C22 C26 121.3(3) . . y
C22 N23 C24 117.2(3) . . y
N23 C24 C25 121.6(3) . . y
N23 C24 H24 119.2 . . ?
C25 C24 H24 119.2 . . ?
N20 C25 C24 121.1(3) . . y
N20 C25 C27 116.0(3) . . y
C24 C25 C27 122.9(3) . . y
C22 C26 H26A 109.5 . . ?
C22 C26 H26B 109.5 . . ?
H26A C26 H26B 109.5 . . ?
C22 C26 H26C 109.5 . . ?
H26A C26 H26C 109.5 . . ?
H26B C26 H26C 109.5 . . ?
O28 C27 O29 125.3(3) . . y
O28 C27 C25 117.7(3) . . y
O29 C27 C25 116.9(3) . . y
C27 O28 Eu2 138.7(2) . 4_566 y
C27 O29 Eu1 126.6(2) . . y
C31 N31 Eu1 155.9(3) . . y
C32 N32 Eu1 166.3(3) . . y
C33 N33 Eu1 171.8(3) . . y
Eu1 O41 H41 109.5 . . ?
C42 O42 Eu1 132.3(2) . . y
O42 C42 H42A 109.5 . . ?
O42 C42 H42B 109.5 . . ?
H42A C42 H42B 109.5 . . ?
O42 C42 H42C 109.5 . . ?
H42A C42 H42C 109.5 . . ?
H42B C42 H42C 109.5 . . ?
O28 Eu2 O56 149.27(10) 4_565 . y
O28 Eu2 O54 90.54(11) 4_565 . y
O56 Eu2 O54 95.88(12) . . y
O28 Eu2 O53 91.24(10) 4_565 . y
O56 Eu2 O53 100.25(12) . . y
O54 Eu2 O53 144.84(11) . . y
O28 Eu2 O18 83.97(9) 4_565 4_465 y
O56 Eu2 O18 72.70(10) . 4_465 y
O54 Eu2 O18 142.45(10) . 4_465 y
O53 Eu2 O18 72.59(9) . 4_465 y
O28 Eu2 O51 140.85(9) 4_565 . y
O56 Eu2 O51 69.77(10) . . y
O54 Eu2 O51 78.01(12) . . y
O53 Eu2 O51 78.63(10) . . y
O18 Eu2 O51 126.90(10) 4_465 . y
O28 Eu2 O55 71.16(10) 4_565 . y
O56 Eu2 O55 139.43(11) . . y
O54 Eu2 O55 73.96(11) . . y
O53 Eu2 O55 73.46(11) . . y
O18 Eu2 O55 137.00(10) 4_465 . y
O51 Eu2 O55 69.70(10) . . y
O28 Eu2 O52 77.40(9) 4_565 . y
O56 Eu2 O52 76.65(11) . . y
O54 Eu2 O52 70.18(11) . . y
O53 Eu2 O52 144.05(10) . . y
O18 Eu2 O52 72.36(9) 4_465 . y
O51 Eu2 O52 130.41(10) . . y
O55 Eu2 O52 131.39(11) . . y
Eu2 O51 H51A 109(4) . . y
Eu2 O51 H51B 121(4) . . y
H51A O51 H51B 119(6) . . y
Eu2 O52 H52A 110(3) . . y
Eu2 O52 H52B 136(4) . . y
H52A O52 H52B 104(5) . . y
Eu2 O53 H53A 114(3) . . y
Eu2 O53 H53B 125(5) . . y
H53A O53 H53B 110(6) . . y
Eu2 O54 H54A 126(4) . . y
Eu2 O54 H54B 121(3) . . y
H54A O54 H54B 113(5) . . y
Eu2 O55 H55A 125(4) . . y
Eu2 O55 H55B 117(4) . . y
H55A O55 H55B 119(6) . . y
Eu2 O56 H56A 131(4) . . y
Eu2 O56 H56B 124(4) . . y
H56A O56 H56B 105(5) . . y
C33 W1 C35 96.87(13) . . y
C33 W1 C32 145.93(12) . 4_565 y
C35 W1 C32 86.45(13) . 4_565 y
C33 W1 C31 143.93(12) . 2_646 y
C35 W1 C31 78.11(13) . 2_646 y
C32 W1 C31 69.99(11) 4_565 2_646 y
C33 W1 C34 87.86(13) . . y
C35 W1 C34 144.18(13) . . y
C32 W1 C34 109.01(13) 4_565 . y
C31 W1 C34 77.47(13) 2_646 . y
C33 W1 C37 74.05(12) . . y
C35 W1 C37 72.76(13) . . y
C32 W1 C37 74.68(12) 4_565 . y
C31 W1 C37 135.03(12) 2_646 . y
C34 W1 C37 141.67(13) . . y
C33 W1 C38 80.95(13) . . y
C35 W1 C38 145.89(13) . . y
C32 W1 C38 77.76(12) 4_565 . y
C31 W1 C38 122.65(13) 2_646 . y
C34 W1 C38 69.93(13) . . y
C37 W1 C38 73.96(13) . . y
C33 W1 C36 71.87(12) . . y
C35 W1 C36 73.57(13) . . y
C32 W1 C36 140.31(12) 4_565 . y
C31 W1 C36 72.49(12) 2_646 . y
C34 W1 C36 74.33(13) . . y
C37 W1 C36 127.90(13) . . y
C38 W1 C36 135.43(13) . . y
N31 C31 W1 176.7(3) . 2_656 y
N32 C32 W1 175.1(3) . 4_566 y
N33 C33 W1 176.4(3) . . y
N34 C34 W1 177.7(3) . . y
N35 C35 W1 178.3(3) . . y
N36 C36 W1 176.9(3) . . y
N37 C37 W1 178.1(3) . . y
N38 C38 W1 176.9(3) . . y
C61 O61 H61 109.5 . . ?
O61 C61 H61A 109.5 . . ?
O61 C61 H61B 109.5 . . ?
H61A C61 H61B 109.5 . . ?
O61 C61 H61C 109.5 . . ?
H61A C61 H61C 109.5 . . ?
H61B C61 H61C 109.5 . . ?
H62A O62 H62B 114(6) . . y
H63A O63 H63B 106(5) . . y
H64A O64 H64B 111(7) . . y

loop_
_geom_bond_atom_site_label_1
_geom_bond_atom_site_label_2
_geom_bond_distance
_geom_bond_site_symmetry_2
_geom_bond_publ_flag
Eu1 O29 2.418(2) . y
Eu1 O19 2.432(2) . y
Eu1 O41 2.461(2) . y
Eu1 N33 2.462(3) . y
Eu1 N32 2.485(3) . y
Eu1 N31 2.492(3) . y
Eu1 O42 2.514(2) . y
Eu1 N20 2.637(3) . y
Eu1 N10 2.643(3) . y
N10 C11 1.334(4) . y
N10 C15 1.342(4) . y
C11 C12 1.393(5) . y
C11 H11 0.9400 . ?
C12 N13 1.346(5) . y
C12 C16 1.498(5) . y
N13 C14 1.337(5) . y
C14 C15 1.383(5) . y
C14 H14 0.9400 . ?
C15 C17 1.504(4) . y
C16 H16A 0.9700 . ?
C16 H16B 0.9700 . ?
C16 H16C 0.9700 . ?
C17 O18 1.252(4) . y
C17 O19 1.258(4) . y
O18 Eu2 2.439(2) 4_666 y
N20 C21 1.325(4) . y
N20 C25 1.347(4) . y
C21 C22 1.395(5) . y
C21 H21 0.9400 . ?
C22 N23 1.330(5) . y
C22 C26 1.492(5) . y
N23 C24 1.344(5) . y
C24 C25 1.381(5) . y
C24 H24 0.9400 . ?
C25 C27 1.494(5) . y
C26 H26A 0.9700 . ?
C26 H26B 0.9700 . ?
C26 H26C 0.9700 . ?
C27 O28 1.255(4) . y
C27 O29 1.259(4) . y
O28 Eu2 2.344(2) 4_566 y
N31 C31 1.152(4) . y
N32 C32 1.153(4) . y
N33 C33 1.152(4) . y
O41 H41 0.8300 . ?
O42 C42 1.423(4) . y
C42 H42A 0.9700 . ?
C42 H42B 0.9700 . ?
C42 H42C 0.9700 . ?
Eu2 O28 2.344(2) 4_565 y
Eu2 O56 2.360(3) . y
Eu2 O54 2.373(3) . y
Eu2 O53 2.406(3) . y
Eu2 O18 2.439(2) 4_465 y
Eu2 O51 2.446(3) . y
Eu2 O55 2.460(3) . y
Eu2 O52 2.465(3) . y
O51 H51A 0.91(6) . y
O51 H51B 0.82(6) . y
O52 H52A 0.79(5) . y
O52 H52B 0.75(6) . y
O53 H53A 0.82(5) . y
O53 H53B 0.74(6) . y
O54 H54A 0.72(5) . y
O54 H54B 0.91(5) . y
O55 H55A 0.80(6) . y
O55 H55B 0.80(6) . y
O56 H56A 0.91(6) . y
O56 H56B 0.82(6) . y
W1 C33 2.138(3) . y
W1 C35 2.146(4) . y
W1 C32 2.149(3) 4_565 y
W1 C31 2.150(3) 2_646 y
W1 C34 2.158(4) . y
W1 C37 2.176(3) . y
W1 C38 2.181(4) . y
W1 C36 2.184(3) . y
C31 W1 2.150(3) 2_656 y
C32 W1 2.150(3) 4_566 y
C34 N34 1.155(5) . y
C35 N35 1.157(5) . y
C36 N36 1.150(5) . y
C37 N37 1.147(4) . y
C38 N38 1.149(5) . y
O61 C61 1.433(8) . y
O61 H61 0.8300 . ?
C61 H61A 0.9700 . ?
C61 H61B 0.9700 . ?
C61 H61C 0.9700 . ?
O62 H62A 0.72(6) . y
O62 H62B 0.81(7) . y
O63 H63A 0.76(5) . y
O63 H63B 0.79(6) . y
O64 H64A 0.68(6) . y
O64 H64B 0.75(7) . y

loop_
_geom_hbond_atom_site_label_D
_geom_hbond_atom_site_label_H
_geom_hbond_atom_site_label_A
_geom_hbond_distance_DH
_geom_hbond_distance_HA
_geom_hbond_distance_DA
_geom_hbond_angle_DHA
_geom_hbond_site_symmetry_A
O62 H62B O61 0.81(7) 2.11(7) 2.904(4) 166(7) 4_576
O54 H54B O61 0.91(5) 1.83(5) 2.724(4) 170(5) 1_545
O56 H56B O62 0.82(6) 1.98(6) 2.757(4) 159(6) 2_545
O64 H64A N13 0.68(6) 2.13(6) 2.793(5) 166(6) 2_746
O56 H56A O63 0.91(6) 1.74(6) 2.658(4) 179(6) 3_556
O62 H62A N23 0.72(6) 2.07(6) 2.793(5) 173(6) 4_565
O63 H63A N34 0.76(5) 2.10(5) 2.852(5) 171(5) .
O41 H41 O64 0.83 2.14 2.833(4) 141.0 4_566
O55 H55A N34 0.80(6) 2.22(6) 2.985(5) 159(5) 4_565
O55 H55B O64 0.80(6) 2.12(7) 2.904(5) 167(6) 4_465
O64 H64B N35 0.75(7) 2.41(7) 3.110(5) 157(7) .
O52 H52B N35 0.75(6) 2.40(6) 3.149(5) 178(6) 3_656
O51 H51A O65 0.91(6) 1.93(7) 2.832(5) 175(6) 4_565
O63 H63B N35 0.79(6) 2.11(6) 2.890(5) 171(5) 1_455
O61 H61 N36 0.83 2.02 2.806(4) 159.1 3_666
O51 H51B N37 0.82(6) 1.99(6) 2.797(4) 167(6) 4_465
O53 H53B N37 0.74(6) 2.45(6) 3.031(4) 137(6) 4_465
O54 H54A N38 0.72(5) 2.19(6) 2.901(5) 171(6) 4_565
O52 H52A O29 0.79(5) 2.00(5) 2.745(4) 156(5) 4_565
O53 H53A O19 0.82(5) 1.86(5) 2.636(4) 157(5) 4_465
